data_4104173
loop_
_publ_author_name
'Kevin M. Kuhn'
'Jean-Baptiste Bourg'
'Cheol K. Chung'
'Scott C. Virgil'
'Robert H. Grubbs'

_publ_contact_author_address
;California Institute of Technology
1200 E. California Blvd.
Pasadena, CA 91125 (USA)
;
_publ_contact_author_email rhg@caltech.edu
_publ_contact_author_fax 1(626)5649297
_publ_contact_author_name 'Robert H. Grubbs'
_publ_contact_author_phone 1(626)3956003
_publ_section_title
;
 Effects of NHC-Backbone Substitution on Efficiency in Ruthenium-Based
 Olefin Metathesis
;
_journal_name_full 'Journal of the American Chemical Society'
_journal_page_first 5313
_journal_page_last 5320
_journal_paper_doi 10.1021/ja900067c
_journal_volume 131
_journal_year 2009
_chemical_formula_moiety 'C34 H44 N2 O Cl2 Ru, 0.5(C5 H12)'
_chemical_formula_sum 'C36.5 H49.5 Cl2 N2 O Ru'
_chemical_formula_weight 704.25
_chemical_name_systematic
; 
 ? 
;
_space_group_IT_number 2
_symmetry_cell_setting triclinic
_symmetry_space_group_name_Hall '-P 1'
_symmetry_space_group_name_H-M 'P -1'
_atom_sites_solution_hydrogens geom
_atom_sites_solution_primary direct
_atom_sites_solution_secondary difmap
_audit_creation_method SHELXL-97
_cell_angle_alpha 99.737(3)
_cell_angle_beta 92.627(4)
_cell_angle_gamma 92.065(4)
_cell_formula_units_Z 2
_cell_length_a 11.5182(8)
_cell_length_b 12.3831(8)
_cell_length_c 12.4144(8)
_cell_measurement_reflns_used 9852
_cell_measurement_temperature 100(2)
_cell_measurement_theta_max 30.72
_cell_measurement_theta_min 2.37
_cell_volume 1741.6(2)
_computing_cell_refinement 'Bruker SAINT-Plus v7.34A'
_computing_data_collection 'Bruker APEX22 v2.1-0'
_computing_data_reduction 'Bruker SAINT-Plus v7.34A'
_computing_molecular_graphics 'Bruker XP v5.1'
_computing_publication_material 'Bruker XCIF v6.12'
_computing_structure_refinement 'SHELXL-97 (Sheldrick, 1997)'
_computing_structure_solution 'SHELXS-97 (Sheldrick, 1990)'
_diffrn_ambient_temperature 100(2)
_diffrn_measured_fraction_theta_full 0.832
_diffrn_measured_fraction_theta_max 0.832
_diffrn_measurement_device_type 'Bruker KAPPA APEX II'
_diffrn_measurement_method '\w and \f scans; 6 settings'
_diffrn_radiation_monochromator graphite
_diffrn_radiation_source 'fine-focus sealed tube'
_diffrn_radiation_type MoK\a
_diffrn_radiation_wavelength 0.71073
_diffrn_reflns_av_R_equivalents 0.0430
_diffrn_reflns_av_sigmaI/netI 0.0587
_diffrn_reflns_limit_h_max 12
_diffrn_reflns_limit_h_min -17
_diffrn_reflns_limit_k_max 18
_diffrn_reflns_limit_k_min -18
_diffrn_reflns_limit_l_max 17
_diffrn_reflns_limit_l_min -18
_diffrn_reflns_number 29761
_diffrn_reflns_theta_full 31.98
_diffrn_reflns_theta_max 31.98
_diffrn_reflns_theta_min 1.67
_exptl_absorpt_coefficient_mu 0.634
_exptl_absorpt_correction_T_max 0.8999
_exptl_absorpt_correction_T_min 0.8040
_exptl_absorpt_correction_type none
_exptl_crystal_colour Blue
_exptl_crystal_density_diffrn 1.343
_exptl_crystal_density_meas 0
_exptl_crystal_density_method 'not measured'
_exptl_crystal_description Plate
_exptl_crystal_F_000 737
_exptl_crystal_size_max 0.36
_exptl_crystal_size_mid 0.29
_exptl_crystal_size_min 0.17
_refine_diff_density_max 2.037
_refine_diff_density_min -1.337
_refine_diff_density_rms 0.125;
_refine_ls_extinction_method none
_refine_ls_goodness_of_fit_ref 2.665
_refine_ls_hydrogen_treatment Riding
_refine_ls_matrix_type 'Full matrix'
_refine_ls_number_parameters 428
_refine_ls_number_reflns 10056
_refine_ls_number_restraints 6
_refine_ls_restrained_S_all 2.665
_refine_ls_R_factor_all 0.0797
_refine_ls_R_factor_gt 0.0605
_refine_ls_shift/su_max 0.002
_refine_ls_shift/su_mean 0.000
_refine_ls_structure_factor_coef Fsqd
_refine_ls_weighting_details w=1/s^2^(Fo^2^)
_refine_ls_weighting_scheme sigma
_refine_ls_wR_factor_gt 0.0916
_refine_ls_wR_factor_ref 0.0928
_reflns_number_gt 7915
_reflns_number_total 10056
_reflns_threshold_expression >2sigma(I)
_cod_data_source_file ja900067c_si_002_1.cif
_cod_data_source_block ckc03
_cod_depositor_comments
;
The following automatic conversions were performed:

'_atom_sites_solution_primary' value 'Direct methods' was changed to
'direct'.

'_atom_sites_solution_secondary' value 'Difference Fourier map' was
changed to 'difmap'.

'_atom_sites_solution_hydrogens' value 'Geometric positions' was
changed to 'geom'.

Automatic conversion script
Id: cif_fix_values 6452 2018-10-05 10:23:21Z andrius 
;
_cod_original_sg_symbol_H-M P-1
_cod_original_formula_sum 'C36.50 H49.50 Cl2 N2 O Ru'
_cod_database_code 4104173

loop_
_symmetry_equiv_pos_as_xyz
'x, y, z'
'-x, -y, -z'

loop_
_atom_site_label
_atom_site_type_symbol
_atom_site_fract_x
_atom_site_fract_y
_atom_site_fract_z
_atom_site_U_iso_or_equiv
_atom_site_adp_type
_atom_site_occupancy
_atom_site_symmetry_multiplicity
_atom_site_calc_flag
_atom_site_refinement_flags
_atom_site_disorder_assembly
_atom_site_disorder_group
Ru1 Ru 0.80580(4) 0.76118(3) 0.70308(3) 0.01588(10) Uani 0.9365(16) 1 d P A 1
Cl1 Cl 0.87830(8) 0.79412(7) 0.88440(6) 0.0261(2) Uani 0.9365(16) 1 d P A 1
Cl2 Cl 0.78944(8) 0.75957(7) 0.51386(6) 0.0265(2) Uani 0.9365(16) 1 d P A 1
Cl2B Cl 0.756(2) 0.7187(19) 0.9288(18) 0.096(8) Uani 0.0635(16) 1 d PU A 2
Cl1B Cl 0.7204(17) 0.6709(16) 0.5509(17) 0.100(9) Uani 0.0635(16) 1 d P A 2
Ru2 Ru 0.7541(7) 0.7243(7) 0.7395(9) 0.074(4) Uani 0.0635(16) 1 d P A 2
O1 O 0.96193(18) 0.65906(17) 0.66656(17) 0.0270(5) Uani 1 1 d . A 1
N1 N 0.6922(2) 0.96813(19) 0.74930(19) 0.0200(6) Uani 1 1 d . A 1
N2 N 0.5572(2) 0.83780(19) 0.74327(19) 0.0207(6) Uani 1 1 d . A 1
C1 C 0.6739(3) 0.8563(2) 0.7342(2) 0.0199(7) Uani 1 1 d . A 1
C2 C 0.5890(4) 1.0264(3) 0.7839(4) 0.0647(14) Uani 1 1 d . A 1
H2 H 0.5987 1.0345 0.8654 0.078 Uiso 1 1 calc R A 1
C3 C 0.4913(3) 0.9400(3) 0.7582(3) 0.0346(9) Uani 1 1 d . A 1
C4 C 0.5810(3) 1.1385(3) 0.7690(4) 0.0568(12) Uani 1 1 d . A 1
H4A H 0.6478 1.1822 0.8074 0.085 Uiso 1 1 calc R A 1
H4B H 0.5089 1.1676 0.7987 0.085 Uiso 1 1 calc R A 1
H4C H 0.5810 1.1423 0.6908 0.085 Uiso 1 1 calc R A 1
C5 C 0.4006(4) 0.9447(3) 0.8387(4) 0.0605(13) Uani 1 1 d . A 1
H5A H 0.4354 0.9332 0.9092 0.091 Uiso 1 1 calc R A 1
H5B H 0.3401 0.8872 0.8130 0.091 Uiso 1 1 calc R A 1
H5C H 0.3661 1.0166 0.8475 0.091 Uiso 1 1 calc R A 1
C6 C 0.4303(4) 0.9539(4) 0.6494(3) 0.0792(17) Uani 1 1 d . A 1
H6A H 0.3838 1.0192 0.6607 0.119 Uiso 1 1 calc R A 1
H6B H 0.3794 0.8891 0.6217 0.119 Uiso 1 1 calc R A 1
H6C H 0.4888 0.9623 0.5961 0.119 Uiso 1 1 calc R A 1
C7 C 0.8056(3) 1.0194(2) 0.7529(2) 0.0202(7) Uani 1 1 d . A 1
C8 C 0.8671(3) 1.0567(2) 0.8544(2) 0.0219(7) Uani 1 1 d . A 1
C9 C 0.9771(3) 1.1027(2) 0.8532(3) 0.0261(8) Uani 1 1 d . A 1
H9 H 1.0193 1.1267 0.9211 0.031 Uiso 1 1 calc R A 1
C10 C 1.0296(3) 1.1157(2) 0.7576(3) 0.0257(8) Uani 1 1 d . A 1
C11 C 0.9661(3) 1.0832(2) 0.6588(3) 0.0256(8) Uani 1 1 d . A 1
H11 H 1.0005 1.0911 0.5923 0.031 Uiso 1 1 calc R A 1
C12 C 0.8529(3) 1.0393(2) 0.6557(2) 0.0197(7) Uani 1 1 d . A 1
C13 C 0.8142(3) 1.0502(3) 0.9625(2) 0.0313(9) Uani 1 1 d . A 1
H13A H 0.8760 1.0430 1.0175 0.047 Uiso 1 1 calc R A 1
H13B H 0.7597 0.9863 0.9537 0.047 Uiso 1 1 calc R A 1
H13C H 0.7726 1.1170 0.9864 0.047 Uiso 1 1 calc R A 1
C14 C 1.1507(3) 1.1653(3) 0.7622(3) 0.0390(9) Uani 1 1 d . A 1
H14A H 1.1570 1.2329 0.8163 0.059 Uiso 1 1 calc R A 1
H14B H 1.1681 1.1820 0.6901 0.059 Uiso 1 1 calc R A 1
H14C H 1.2061 1.1133 0.7830 0.059 Uiso 1 1 calc R A 1
C15 C 0.7823(3) 1.0230(3) 0.5472(2) 0.0327(9) Uani 1 1 d . A 1
H15A H 0.7191 0.9680 0.5477 0.049 Uiso 1 1 calc R A 1
H15B H 0.8328 0.9979 0.4874 0.049 Uiso 1 1 calc R A 1
H15C H 0.7495 1.0926 0.5366 0.049 Uiso 1 1 calc R A 1
C16 C 0.5029(3) 0.7317(2) 0.7424(3) 0.0242(8) Uani 1 1 d . A 1
C17 C 0.5022(3) 0.6888(3) 0.8393(3) 0.0260(8) Uani 1 1 d . A 1
C18 C 0.4516(3) 0.5840(3) 0.8378(3) 0.0321(9) Uani 1 1 d . A 1
H18 H 0.4501 0.5551 0.9039 0.039 Uiso 1 1 calc R A 1
C19 C 0.4037(3) 0.5218(3) 0.7419(3) 0.0332(9) Uani 1 1 d . A 1
C20 C 0.4082(3) 0.5649(3) 0.6467(3) 0.0323(9) Uani 1 1 d . A 1
H20 H 0.3760 0.5220 0.5806 0.039 Uiso 1 1 calc R A 1
C21 C 0.4577(3) 0.6683(3) 0.6430(3) 0.0249(8) Uani 1 1 d . A 1
C22 C 0.5636(3) 0.7491(3) 0.9453(2) 0.0350(9) Uani 1 1 d . A 1
H22A H 0.6442 0.7686 0.9316 0.052 Uiso 1 1 calc R A 1
H22B H 0.5631 0.7014 1.0007 0.052 Uiso 1 1 calc R A 1
H22C H 0.5230 0.8159 0.9715 0.052 Uiso 1 1 calc R A 1
C23 C 0.3501(3) 0.4086(3) 0.7432(3) 0.0492(11) Uani 1 1 d . A 1
H23A H 0.2738 0.4153 0.7749 0.074 Uiso 1 1 calc R A 1
H23B H 0.4009 0.3692 0.7873 0.074 Uiso 1 1 calc R A 1
H23C H 0.3409 0.3679 0.6682 0.074 Uiso 1 1 calc R A 1
C24 C 0.4681(3) 0.7047(3) 0.5336(2) 0.0343(9) Uani 1 1 d . A 1
H24A H 0.4802 0.6409 0.4774 0.051 Uiso 1 1 calc R A 1
H24B H 0.5343 0.7575 0.5378 0.051 Uiso 1 1 calc R A 1
H24C H 0.3965 0.7393 0.5145 0.051 Uiso 1 1 calc R A 1
C25 C 0.7405(3) 0.6229(2) 0.7004(2) 0.0264(8) Uani 1 1 d . A 1
H25 H 0.6608 0.6122 0.7141 0.032 Uiso 1 1 calc R A 1
C26 C 0.8145(3) 0.5311(2) 0.6769(2) 0.0235(8) Uani 1 1 d . A 1
C27 C 0.7719(3) 0.4225(3) 0.6698(3) 0.0319(9) Uani 1 1 d . A 1
H27 H 0.6925 0.4081 0.6820 0.038 Uiso 1 1 calc R A 1
C28 C 0.8438(3) 0.3371(3) 0.6453(3) 0.0374(9) Uani 1 1 d . A 1
H28 H 0.8143 0.2638 0.6413 0.045 Uiso 1 1 calc R A 1
C29 C 0.9607(3) 0.3576(3) 0.6261(3) 0.0348(9) Uani 1 1 d . A 1
H29 H 1.0104 0.2981 0.6099 0.042 Uiso 1 1 calc R A 1
C30 C 1.0048(3) 0.4646(3) 0.6306(2) 0.0286(8) Uani 1 1 d . A 1
H30 H 1.0833 0.4788 0.6149 0.034 Uiso 1 1 calc R A 1
C31 C 0.9314(3) 0.5494(3) 0.6584(2) 0.0251(8) Uani 1 1 d . A 1
C32 C 1.0861(3) 0.6953(3) 0.6711(3) 0.0290(8) Uani 1 1 d . A 1
H32 H 1.1251 0.6518 0.6087 0.035 Uiso 1 1 calc R A 1
C33 C 1.0864(3) 0.8133(3) 0.6573(3) 0.0365(9) Uani 1 1 d . A 1
H33A H 1.0410 0.8198 0.5902 0.055 Uiso 1 1 calc R A 1
H33B H 1.1666 0.8405 0.6525 0.055 Uiso 1 1 calc R A 1
H33C H 1.0518 0.8567 0.7203 0.055 Uiso 1 1 calc R A 1
C34 C 1.1446(3) 0.6783(3) 0.7776(3) 0.0354(9) Uani 1 1 d . A 1
H34A H 1.1111 0.7259 0.8384 0.053 Uiso 1 1 calc R A 1
H34B H 1.2281 0.6964 0.7774 0.053 Uiso 1 1 calc R A 1
H34C H 1.1327 0.6015 0.7861 0.053 Uiso 1 1 calc R A 1
C41 C 0.9615(7) 0.4542(5) 0.9716(4) 0.115(3) Uani 1 1 d . . 3
H41A H 0.9734 0.3884 1.0056 0.138 Uiso 1 1 calc R . 3
H41B H 0.9811 0.4364 0.8939 0.138 Uiso 1 1 calc R . 3
C42 C 0.8323(8) 0.4854(7) 0.9783(5) 0.136(3) Uani 1 1 d . B 3
H42A H 0.8147 0.5160 1.0544 0.163 Uiso 1 1 calc R B 3
H42B H 0.8143 0.5400 0.9308 0.163 Uiso 1 1 calc R B 3
C43 C 0.7714(12) 0.3904(12) 0.9430(9) 0.109(5) Uani 0.50 1 d P B 3
H43A H 0.7995 0.3555 0.8728 0.163 Uiso 0.50 1 calc PR B 3
H43B H 0.6887 0.4048 0.9337 0.163 Uiso 0.50 1 calc PR B 3
H43C H 0.7815 0.3415 0.9968 0.163 Uiso 0.50 1 calc PR B 3

loop_
_atom_site_aniso_label
_atom_site_aniso_U_11
_atom_site_aniso_U_22
_atom_site_aniso_U_33
_atom_site_aniso_U_23
_atom_site_aniso_U_13
_atom_site_aniso_U_12
Ru1 0.0181(2) 0.01592(14) 0.01284(15) 0.00057(10) -0.00094(13) 0.00079(13)
Cl1 0.0315(6) 0.0276(4) 0.0171(5) 0.0001(3) -0.0082(4) 0.0028(4)
Cl2 0.0326(6) 0.0334(5) 0.0141(4) 0.0043(3) 0.0029(4) 0.0071(4)
Cl2B 0.091(11) 0.098(11) 0.102(11) 0.028(8) -0.010(8) 0.021(8)
Cl1B 0.065(13) 0.072(13) 0.125(18) -0.081(13) -0.014(12) -0.013(12)
Ru2 0.033(4) 0.040(4) 0.130(8) -0.037(4) -0.023(5) 0.006(4)
O1 0.0223(13) 0.0251(12) 0.0340(14) 0.0055(10) 0.0024(11) 0.0005(10)
N1 0.0189(16) 0.0194(13) 0.0214(15) 0.0015(11) 0.0030(12) 0.0059(12)
N2 0.0195(16) 0.0184(13) 0.0233(15) 0.0009(11) -0.0012(12) 0.0011(12)
C1 0.029(2) 0.0214(15) 0.0070(15) -0.0010(12) -0.0096(14) -0.0004(15)
C2 0.035(3) 0.032(2) 0.126(4) 0.009(3) 0.006(3) 0.004(2)
C3 0.026(2) 0.0262(18) 0.049(2) -0.0027(16) 0.0046(19) 0.0063(17)
C4 0.033(2) 0.029(2) 0.107(4) 0.008(2) 0.006(2) 0.0080(19)
C5 0.062(3) 0.039(2) 0.082(3) 0.006(2) 0.032(3) 0.004(2)
C6 0.104(4) 0.069(3) 0.056(3) -0.011(2) -0.037(3) 0.045(3)
C7 0.0196(18) 0.0179(14) 0.0212(18) -0.0029(13) 0.0019(15) 0.0025(14)
C8 0.028(2) 0.0181(15) 0.0196(18) 0.0018(13) 0.0004(15) 0.0046(14)
C9 0.032(2) 0.0239(16) 0.0205(19) 0.0005(13) -0.0084(16) -0.0001(15)
C10 0.025(2) 0.0218(16) 0.030(2) 0.0060(14) -0.0060(16) -0.0004(15)
C11 0.032(2) 0.0237(16) 0.0219(18) 0.0062(13) -0.0009(16) -0.0008(15)
C12 0.0242(19) 0.0179(14) 0.0163(17) 0.0012(12) -0.0030(14) 0.0032(14)
C13 0.038(2) 0.0344(19) 0.0193(19) -0.0013(14) -0.0013(16) 0.0018(17)
C14 0.035(2) 0.043(2) 0.037(2) 0.0107(17) -0.0111(18) -0.0114(18)
C15 0.036(2) 0.0343(19) 0.027(2) 0.0079(15) -0.0086(17) -0.0083(17)
C16 0.0200(19) 0.0231(16) 0.0272(19) -0.0021(14) 0.0011(15) -0.0006(14)
C17 0.028(2) 0.0269(17) 0.0219(19) 0.0024(14) 0.0024(16) -0.0022(15)
C18 0.036(2) 0.0327(19) 0.029(2) 0.0098(15) 0.0036(17) -0.0027(17)
C19 0.032(2) 0.0247(17) 0.041(2) 0.0013(16) 0.0040(18) -0.0053(16)
C20 0.027(2) 0.0325(19) 0.032(2) -0.0064(16) -0.0045(17) -0.0015(17)
C21 0.0198(19) 0.0283(17) 0.0255(19) 0.0012(14) -0.0008(15) 0.0035(15)
C22 0.051(3) 0.0316(18) 0.0212(19) 0.0045(14) -0.0065(17) -0.0091(18)
C23 0.054(3) 0.034(2) 0.056(3) 0.0005(19) 0.002(2) -0.012(2)
C24 0.040(2) 0.0356(19) 0.024(2) -0.0036(15) -0.0013(17) 0.0027(18)
C25 0.029(2) 0.0231(16) 0.0243(19) -0.0029(13) -0.0028(15) 0.0000(15)
C26 0.028(2) 0.0245(17) 0.0184(17) 0.0035(13) 0.0009(15) 0.0051(15)
C27 0.033(2) 0.0273(18) 0.035(2) 0.0045(15) 0.0005(17) -0.0026(17)
C28 0.044(3) 0.0229(17) 0.043(2) 0.0014(16) -0.0016(19) -0.0012(18)
C29 0.040(2) 0.0282(18) 0.035(2) -0.0006(15) 0.0031(18) 0.0080(18)
C30 0.030(2) 0.0304(18) 0.0250(19) 0.0017(14) 0.0023(16) 0.0059(16)
C31 0.032(2) 0.0230(16) 0.0205(18) 0.0061(13) -0.0015(16) 0.0015(16)
C32 0.020(2) 0.0339(19) 0.034(2) 0.0098(16) -0.0009(17) 0.0006(16)
C33 0.030(2) 0.033(2) 0.047(2) 0.0117(17) -0.0014(18) -0.0048(17)
C34 0.032(2) 0.0339(19) 0.040(2) 0.0072(16) -0.0033(18) -0.0015(17)
C41 0.181(9) 0.114(6) 0.069(5) 0.044(4) 0.070(5) 0.042(6)
C42 0.207(10) 0.161(8) 0.055(4) 0.044(5) 0.046(5) 0.056(7)
C43 0.130(12) 0.147(13) 0.049(8) 0.018(8) 0.007(7) -0.008(11)

loop_
_atom_type_symbol
_atom_type_description
_atom_type_scat_dispersion_real
_atom_type_scat_dispersion_imag
_atom_type_scat_source
C C 0.0033 0.0016 'International Tables Vol C Tables 4.2.6.8 and 6.1.1.4'
H H 0.0000 0.0000 'International Tables Vol C Tables 4.2.6.8 and 6.1.1.4'
N N 0.0061 0.0033 'International Tables Vol C Tables 4.2.6.8 and 6.1.1.4'
O O 0.0106 0.0060 'International Tables Vol C Tables 4.2.6.8 and 6.1.1.4'
Cl Cl 0.1484 0.1585 'International Tables Vol C Tables 4.2.6.8 and 6.1.1.4'
Ru Ru -1.2594 0.8363 'International Tables Vol C Tables 4.2.6.8 and 6.1.1.4'

loop_
_geom_angle_atom_site_label_1
_geom_angle_atom_site_label_2
_geom_angle_atom_site_label_3
_geom_angle
_geom_angle_site_symmetry_1
_geom_angle_publ_flag
C25 Ru1 C1 103.09(14) . yes
C25 Ru1 O1 79.52(12) . yes
C1 Ru1 O1 177.38(11) . yes
C25 Ru1 Cl1 98.12(10) . yes
C1 Ru1 Cl1 93.31(8) . yes
O1 Ru1 Cl1 86.49(6) . yes
C25 Ru1 Cl2 96.93(9) . yes
C1 Ru1 Cl2 94.09(8) . yes
O1 Ru1 Cl2 85.34(6) . yes
Cl1 Ru1 Cl2 161.26(4) . yes
Cl1B Ru2 Cl2B 160.3(10) . yes
C31 O1 C32 119.9(2) . ?
C31 O1 Ru1 110.35(19) . ?
C32 O1 Ru1 128.72(18) . ?
C1 N1 C7 122.4(3) . ?
C1 N1 C2 112.5(3) . ?
C7 N1 C2 123.9(3) . ?
C1 N2 C16 124.1(2) . ?
C1 N2 C3 113.3(3) . ?
C16 N2 C3 122.6(3) . ?
N2 C1 N1 106.1(3) . ?
N2 C1 Ru1 134.4(2) . ?
N1 C1 Ru1 119.5(2) . ?
C4 C2 N1 118.7(3) . ?
C4 C2 C3 124.9(4) . ?
N1 C2 C3 104.1(3) . ?
C5 C3 N2 115.0(3) . ?
C5 C3 C2 116.0(3) . ?
N2 C3 C2 101.2(3) . ?
C5 C3 C6 106.7(4) . ?
N2 C3 C6 110.0(3) . ?
C2 C3 C6 107.7(4) . ?
C12 C7 C8 119.8(3) . ?
C12 C7 N1 119.6(3) . ?
C8 C7 N1 120.4(3) . ?
C9 C8 C7 118.1(3) . ?
C9 C8 C13 119.8(3) . ?
C7 C8 C13 122.1(3) . ?
C8 C9 C10 123.1(3) . ?
C9 C10 C11 118.1(3) . ?
C9 C10 C14 120.4(3) . ?
C11 C10 C14 121.5(3) . ?
C10 C11 C12 121.0(3) . ?
C11 C12 C7 119.4(3) . ?
C11 C12 C15 117.9(3) . ?
C7 C12 C15 122.6(3) . ?
C17 C16 C21 120.4(3) . ?
C17 C16 N2 119.3(3) . ?
C21 C16 N2 120.2(3) . ?
C16 C17 C18 119.3(3) . ?
C16 C17 C22 121.8(3) . ?
C18 C17 C22 118.8(3) . ?
C19 C18 C17 121.3(3) . ?
C20 C19 C18 118.3(3) . ?
C20 C19 C23 121.8(3) . ?
C18 C19 C23 119.9(3) . ?
C19 C20 C21 123.0(3) . ?
C20 C21 C16 117.7(3) . ?
C20 C21 C24 119.3(3) . ?
C16 C21 C24 122.9(3) . ?
C26 C25 Ru1 117.8(2) . ?
C31 C26 C27 118.3(3) . ?
C31 C26 C25 119.8(3) . ?
C27 C26 C25 121.9(3) . ?
C28 C27 C26 120.5(3) . ?
C27 C28 C29 120.1(3) . ?
C30 C29 C28 120.5(3) . ?
C31 C30 C29 118.3(3) . ?
O1 C31 C30 125.2(3) . ?
O1 C31 C26 112.6(3) . ?
C30 C31 C26 122.2(3) . ?
O1 C32 C33 105.3(3) . ?
O1 C32 C34 109.9(3) . ?
C33 C32 C34 113.3(3) . ?
C41 C41 C42 110.2(8) 2_767 ?
C43 C42 C41 104.3(9) . ?

loop_
_geom_bond_atom_site_label_1
_geom_bond_atom_site_label_2
_geom_bond_distance
_geom_bond_site_symmetry_2
_geom_bond_publ_flag
Ru1 C25 1.840(3) . yes
Ru1 C1 1.969(3) . yes
Ru1 O1 2.255(2) . yes
Ru1 Cl1 2.3288(8) . yes
Ru1 Cl2 2.3446(8) . yes
Cl2B Ru2 2.36(3) . yes
Cl1B Ru2 2.33(2) . yes
O1 C31 1.376(3) . ?
O1 C32 1.479(4) . ?
N1 C1 1.373(4) . ?
N1 C7 1.427(4) . ?
N1 C2 1.457(4) . ?
N2 C1 1.368(4) . ?
N2 C16 1.433(4) . ?
N2 C3 1.488(4) . ?
C2 C4 1.438(5) . ?
C2 C3 1.509(5) . ?
C3 C5 1.474(5) . ?
C3 C6 1.532(5) . ?
C7 C12 1.402(4) . ?
C7 C8 1.415(4) . ?
C8 C9 1.371(4) . ?
C8 C13 1.513(4) . ?
C9 C10 1.387(4) . ?
C10 C11 1.390(4) . ?
C10 C14 1.499(4) . ?
C11 C12 1.390(4) . ?
C12 C15 1.521(4) . ?
C16 C17 1.394(4) . ?
C16 C21 1.413(4) . ?
C17 C18 1.400(4) . ?
C17 C22 1.528(4) . ?
C18 C19 1.383(4) . ?
C19 C20 1.379(4) . ?
C19 C23 1.514(4) . ?
C20 C21 1.391(4) . ?
C21 C24 1.510(4) . ?
C25 C26 1.444(4) . ?
C26 C31 1.394(4) . ?
C26 C27 1.401(4) . ?
C27 C28 1.369(4) . ?
C28 C29 1.400(5) . ?
C29 C30 1.393(4) . ?
C30 C31 1.380(4) . ?
C32 C33 1.499(4) . ?
C32 C34 1.506(4) . ?
C41 C41 1.473(12) 2_767 ?
C41 C42 1.554(9) . ?
C42 C43 1.344(13) . ?
